data_4344560
loop_
_publ_author_name
'Rodr\'iguez-Rodr\'iguez, Aurora'
'Halime, Zakaria'
'Lima, Lu\'is M P'
'Beyler, Maryline'
'Deniaud, David'
'Le Poul, Nicolas'
'Delgado, Rita'
'Platas-Iglesias, Carlos'
'Patinec, V\'eronique'
'Tripier, Rapha\"el'

_publ_section_title
;
 Cyclams with Ambidentate Methylthiazolyl Pendants for Stable, Inert, and
 Selective Cu(II) Coordination.
;
_journal_issue 2
_journal_name_full 'Inorganic chemistry'
_journal_page_first 619
_journal_page_last 632
_journal_paper_doi 10.1021/acs.inorgchem.5b01779
_journal_volume 55
_journal_year 2016
_chemical_formula_moiety
;
C18 H30 N6 S2, 4(H2 O)
;
_chemical_formula_sum 'C18 H38 N6 O4 S2'
_chemical_formula_weight 466.66
_space_group_IT_number 14
_symmetry_cell_setting monoclinic
_symmetry_Int_Tables_number 14
_symmetry_space_group_name_Hall '-P 2ybc'
_symmetry_space_group_name_H-M 'P 1 21/c 1'
_atom_sites_solution_hydrogens geom
_atom_sites_solution_primary direct
_atom_sites_solution_secondary difmap
_audit_creation_date 2014-10-24T10:07:14-00:00
_audit_creation_method 'WinGX routine CIF_UPDATE'
_cell_angle_alpha 90
_cell_angle_beta 104.138(12)
_cell_angle_gamma 90
_cell_formula_units_Z 2
_cell_length_a 9.9168(15)
_cell_length_b 13.5332(18)
_cell_length_c 9.4442(11)
_cell_measurement_reflns_used 745
_cell_measurement_temperature 298(2)
_cell_measurement_theta_max 28.7875
_cell_measurement_theta_min 3.42
_cell_volume 1229.1(3)
_computing_cell_refinement
;
CrysAlisPro, Agilent Technologies,
Version 1.171.35.19 (release 27-10-2011 CrysAlis171 .NET)
(compiled Oct 27 2011,15:02:11)
;
_computing_data_collection
;
CrysAlisPro, Agilent Technologies,
Version 1.171.35.19 (release 27-10-2011 CrysAlis171 .NET)
(compiled Oct 27 2011,15:02:11)
;
_computing_data_reduction
;
CrysAlisPro, Agilent Technologies,
Version 1.171.35.19 (release 27-10-2011 CrysAlis171 .NET)
(compiled Oct 27 2011,15:02:11)
;
_computing_molecular_graphics
;
 ?
;
_computing_publication_material
;
 ?
;
_computing_structure_refinement 'SHELXL-97 (Sheldrick, 1997)'
_computing_structure_solution 'SHELXS-97 (Sheldrick, 2008)'
_diffrn_ambient_temperature 298(2)
_diffrn_detector 'CCD plate'
_diffrn_detector_area_resol_mean 8.3622
_diffrn_measured_fraction_theta_full 0.982
_diffrn_measured_fraction_theta_max 0.982
_diffrn_measurement_device 'Kappa-geometry diffractometer'
_diffrn_measurement_device_type 'Xcalibur, Sapphire2, large Be window'
_diffrn_measurement_method '\w scans'
_diffrn_orient_matrix_UB_11 -0.0245152
_diffrn_orient_matrix_UB_12 -0.0255951
_diffrn_orient_matrix_UB_13 0.0542897
_diffrn_orient_matrix_UB_21 -0.0693064
_diffrn_orient_matrix_UB_22 0.0123703
_diffrn_orient_matrix_UB_23 -0.0362367
_diffrn_orient_matrix_UB_31 -0.0052702
_diffrn_orient_matrix_UB_32 -0.0440926
_diffrn_orient_matrix_UB_33 -0.0417353
_diffrn_radiation_monochromator graphite
_diffrn_radiation_probe x-ray
_diffrn_radiation_type MoK\a
_diffrn_radiation_wavelength 0.71073
_diffrn_reflns_av_R_equivalents 0.121
_diffrn_reflns_av_unetI/netI 0.2095
_diffrn_reflns_limit_h_max 12
_diffrn_reflns_limit_h_min -11
_diffrn_reflns_limit_k_max 16
_diffrn_reflns_limit_k_min -11
_diffrn_reflns_limit_l_max 8
_diffrn_reflns_limit_l_min -11
_diffrn_reflns_number 4905
_diffrn_reflns_theta_full 26.37
_diffrn_reflns_theta_max 26.37
_diffrn_reflns_theta_min 3.68
_diffrn_source 'sealed X-ray tube'
_exptl_absorpt_coefficient_mu 0.251
_exptl_absorpt_correction_T_max 0.980
_exptl_absorpt_correction_T_min 0.924
_exptl_absorpt_correction_type analytical
_exptl_absorpt_process_details
;
CrysAlisPro, Agilent Technologies,
Version 1.171.35.19 (release 27-10-2011 CrysAlis171 .NET)
(compiled Oct 27 2011,15:02:11)
Analytical numeric absorption correction using a multifaceted crystal
model based on expressions derived by R.C. Clark & J.S. Reid.
(Clark, R. C. & Reid, J. S. (1995). Acta Cryst. A51, 887-897)
;
_exptl_crystal_colour colourless
_exptl_crystal_density_diffrn 1.261
_exptl_crystal_density_method 'not measured'
_exptl_crystal_description 'planar // (0 0 1)'
_exptl_crystal_F_000 504
_exptl_crystal_recrystallization_method
;
from solution in ethyl acetate at room temperature,
;
_exptl_crystal_size_max 0.40
_exptl_crystal_size_mid 0.34
_exptl_crystal_size_min 0.08
_refine_diff_density_max 0.273
_refine_diff_density_min -0.209
_refine_diff_density_rms 0.054
_refine_ls_extinction_coef 0.0052(13)
_refine_ls_extinction_expression Fc^*^=kFc[1+0.001xFc^2^\l^3^/sin(2\q)]^-1/4^
_refine_ls_extinction_method SHELXL
_refine_ls_goodness_of_fit_ref 0.887
_refine_ls_hydrogen_treatment mixed
_refine_ls_matrix_type full
_refine_ls_number_parameters 152
_refine_ls_number_reflns 2460
_refine_ls_number_restraints 8
_refine_ls_restrained_S_all 0.886
_refine_ls_R_factor_all 0.2099
_refine_ls_R_factor_gt 0.072
_refine_ls_shift/su_max 0
_refine_ls_shift/su_mean 0
_refine_ls_structure_factor_coef Fsqd
_refine_ls_weighting_details 'calc w=1/[\s^2^(Fo^2^)+(0.0155P)^2^+0.0000P] where P=(Fo^2^+2Fc^2^)/3'
_refine_ls_weighting_scheme calc
_refine_ls_wR_factor_gt 0.1112
_refine_ls_wR_factor_ref 0.1632
_reflns_number_gt 833
_reflns_number_total 2460
_reflns_threshold_expression >2sigma(I)
_cod_data_source_file ic5b01779_si_002.cif
_cod_data_source_block arr06-a
_cod_depositor_comments
;
The following automatic conversions were performed:

'_diffrn_radiation_probe' value 'X-ray' changed to 'x-ray' according
to
/usr/data/users/saulius/crontab/automatic-downloads/current/ACS/lib/dictionaries/cif_core.dic
dictionary named 'cif_core.dic' version 2.4.2 from 2011-04-26.

Automatic conversion script
Id: cif_fix_values 4268 2015-11-12 08:31:59Z antanas 

The following automatic conversions were performed:

data name '_iucr_refine_instruction_details' was replaced with
'_iucr_refine_instructions_details' as specified in the replacement
file 'data/replacement-values/replacement_tags.lst'.

Automatic conversion script
Id: cif_correct_tags 9268 2022-04-12 08:56:07Z antanas 
;
_cod_original_sg_symbol_Hall -P2ybc
_cod_original_sg_symbol_H-M P21/c
_cod_database_code 4344560

loop_
_symmetry_equiv_pos_as_xyz
'x, y, z'
'-x, y+1/2, -z+1/2'
'-x, -y, -z'
'x, -y-1/2, z-1/2'

loop_
_atom_site_label
_atom_site_type_symbol
_atom_site_fract_x
_atom_site_fract_y
_atom_site_fract_z
_atom_site_U_iso_or_equiv
_atom_site_adp_type
_atom_site_occupancy
_atom_site_symmetry_multiplicity
_atom_site_calc_flag
_atom_site_refinement_flags
C1 C 0.3120(5) 0.4826(4) 0.5991(5) 0.0606(14) Uani 1 1 d .
H1A H 0.3655 0.516 0.5401 0.073 Uiso 1 1 calc R
H1B H 0.3769 0.4484 0.6772 0.073 Uiso 1 1 calc R
C2 C 0.2337(5) 0.5588(4) 0.6649(5) 0.0643(15) Uani 1 1 d D
H2A H 0.1825 0.5264 0.7269 0.077 Uiso 1 1 calc R
2B H 0.2991 0.6045 0.7246 0.077 Uiso 1 1 calc R
C3 C -0.0529(5) 0.3162(4) 0.3927(5) 0.0640(15) Uani 1 1 d .
H3A H -0.0091 0.35 0.3252 0.077 Uiso 1 1 calc R
H3B H -0.1127 0.265 0.3391 0.077 Uiso 1 1 calc R
C4 C 0.0568(5) 0.2697(3) 0.5118(5) 0.0636(14) Uani 1 1 d .
H4A H 0.1043 0.2196 0.4687 0.076 Uiso 1 1 calc R
H4B H 0.0116 0.2366 0.5788 0.076 Uiso 1 1 calc R
C5 C 0.1643(5) 0.3400(3) 0.5983(5) 0.0612(14) Uani 1 1 d .
H5A H 0.1226 0.3773 0.6644 0.073 Uiso 1 1 calc R
H5B H 0.2404 0.3018 0.6571 0.073 Uiso 1 1 calc R
C6 C 0.2958(5) 0.3569(4) 0.4168(5) 0.0667(15) Uani 1 1 d .
H6A H 0.2533 0.2927 0.3916 0.08 Uiso 1 1 calc R
H6B H 0.3911 0.3465 0.4713 0.08 Uiso 1 1 calc R
C7 C 0.2950(5) 0.4135(3) 0.2783(5) 0.0557(13) Uani 1 1 d .
C8 C 0.2470(7) 0.5158(4) 0.0666(6) 0.094(2) Uani 1 1 d .
H8 H 0.2178 0.5614 -0.0083 0.113 Uiso 1 1 calc R
C9 C 0.3434(6) 0.4481(5) 0.0705(6) 0.0856(19) Uani 1 1 d .
H9 H 0.3892 0.4414 -0.0039 0.103 Uiso 1 1 calc R
N1 N 0.2207(4) 0.4097(3) 0.5083(4) 0.0527(11) Uani 1 1 d .
N2 N 0.1365(4) 0.6137(3) 0.5482(4) 0.0544(11) Uani 1 1 d D
N3 N 0.3720(4) 0.3877(3) 0.1921(5) 0.0696(13) Uani 1 1 d .
S1 S 0.18363(17) 0.50816(11) 0.21777(15) 0.0875(7) Uani 1 1 d .
H2N H 0.087(3) 0.575(2) 0.479(4) 0.105 Uiso 1 1 d D
O1 O 0.5414(4) 0.2128(3) 0.2597(5) 0.0871(13) Uani 1 1 d D
H1V H 0.500(6) 0.266(3) 0.254(6) 0.131 Uiso 1 1 d D
H1W H 0.590(5) 0.214(4) 0.343(3) 0.131 Uiso 1 1 d D
O2 O 0.6903(5) 0.2502(3) 0.5478(4) 0.0811(12) Uani 1 1 d D
H2V H 0.757(4) 0.289(4) 0.549(6) 0.122 Uiso 1 1 d D
H2W H 0.662(6) 0.271(4) 0.616(5) 0.122 Uiso 1 1 d D

loop_
_atom_site_aniso_label
_atom_site_aniso_U_11
_atom_site_aniso_U_22
_atom_site_aniso_U_33
_atom_site_aniso_U_23
_atom_site_aniso_U_13
_atom_site_aniso_U_12
C1 0.063(3) 0.062(4) 0.056(3) 0.007(3) 0.013(3) 0.005(3)
C2 0.073(3) 0.065(4) 0.055(3) -0.015(3) 0.015(3) -0.003(3)
C3 0.075(4) 0.063(4) 0.058(3) -0.015(3) 0.024(3) -0.003(3)
C4 0.067(3) 0.049(3) 0.083(4) 0.003(3) 0.034(3) -0.001(3)
C5 0.077(4) 0.049(3) 0.062(3) 0.011(3) 0.027(3) 0.002(3)
C6 0.086(4) 0.060(4) 0.062(3) 0.003(3) 0.034(3) 0.005(3)
C7 0.066(3) 0.051(3) 0.056(3) 0.000(3) 0.025(3) -0.007(3)
C8 0.163(7) 0.074(5) 0.051(4) 0.006(3) 0.034(4) -0.014(4)
C9 0.109(5) 0.097(5) 0.064(4) 0.002(4) 0.047(4) -0.020(4)
N1 0.064(3) 0.052(3) 0.047(2) 0.001(2) 0.021(2) 0.007(2)
N2 0.064(3) 0.055(3) 0.049(3) -0.003(2) 0.022(2) 0.002(2)
N3 0.076(3) 0.076(3) 0.067(3) -0.003(3) 0.037(3) -0.008(3)
S1 0.1317(15) 0.0731(12) 0.0635(10) 0.0113(9) 0.0347(10) 0.0234(10)
O1 0.082(3) 0.093(3) 0.087(3) -0.023(3) 0.022(2) 0.000(2)
O2 0.096(3) 0.075(3) 0.077(3) -0.004(2) 0.032(2) -0.020(2)

loop_
_atom_type_symbol
_atom_type_description
_atom_type_scat_dispersion_real
_atom_type_scat_dispersion_imag
_atom_type_scat_source
C C 0.0033 0.0016 'International Tables Vol C Tables 4.2.6.8 and 6.1.1.4'
H H 0 0 'International Tables Vol C Tables 4.2.6.8 and 6.1.1.4'
N N 0.0061 0.0033 'International Tables Vol C Tables 4.2.6.8 and 6.1.1.4'
O O 0.0106 0.006 'International Tables Vol C Tables 4.2.6.8 and 6.1.1.4'
S S 0.1246 0.1234 'International Tables Vol C Tables 4.2.6.8 and 6.1.1.4'

loop_
_exptl_crystal_face_index_h
_exptl_crystal_face_index_k
_exptl_crystal_face_index_l
_exptl_crystal_face_perp_dist
1 0 0 0.03
0 1 0 0.2
-1 4 0 0.195
-2 1 -2 0.145
3 4 1 0.125
0 0 1 0.12
-1 0 0 0.05
0 1 1 0.16
0 1 -2 0.19
2 1 -3 0.19
0 -1 -1 0.17
0 -1 0 0.2
0 1 -1 0.2
0 -1 1 0.18
0 4 -1 0.19
0 0 -1 0.19

loop_
_geom_angle_atom_site_label_1
_geom_angle_atom_site_label_2
_geom_angle_atom_site_label_3
_geom_angle
_geom_angle_site_symmetry_1
N1 C1 C2 113.2(4) .
N1 C1 H1A 108.9 .
C2 C1 H1A 108.9 .
N1 C1 H1B 108.9 .
C2 C1 H1B 108.9 .
H1A C1 H1B 107.8 .
N2 C2 C1 110.1(4) .
N2 C2 H2A 109.6 .
C1 C2 H2A 109.6 .
N2 C2 2B 109.6 .
C1 C2 2B 109.6 .
H2A C2 2B 108.2 .
N2 C3 C4 111.3(4) 3_566
N2 C3 H3A 109.4 3_566
C4 C3 H3A 109.4 .
N2 C3 H3B 109.4 3_566
C4 C3 H3B 109.4 .
H3A C3 H3B 108 .
C3 C4 C5 115.4(4) .
C3 C4 H4A 108.4 .
C5 C4 H4A 108.4 .
C3 C4 H4B 108.4 .
C5 C4 H4B 108.4 .
H4A C4 H4B 107.5 .
N1 C5 C4 114.2(4) .
N1 C5 H5A 108.7 .
C4 C5 H5A 108.7 .
N1 C5 H5B 108.7 .
C4 C5 H5B 108.7 .
H5A C5 H5B 107.6 .
N1 C6 C7 111.7(4) .
N1 C6 H6A 109.3 .
C7 C6 H6A 109.3 .
N1 C6 H6B 109.3 .
C7 C6 H6B 109.3 .
H6A C6 H6B 107.9 .
N3 C7 C6 121.9(5) .
N3 C7 S1 115.3(4) .
C6 C7 S1 122.6(4) .
C9 C8 S1 110.4(5) .
C9 C8 H8 124.8 .
S1 C8 H8 124.8 .
C8 C9 N3 115.8(6) .
C8 C9 H9 122.1 .
N3 C9 H9 122.1 .
C6 N1 C1 110.1(4) .
C6 N1 C5 110.6(4) .
C1 N1 C5 111.2(3) .
C3 N2 C2 111.8(4) 3_566
C3 N2 H2N 114(2) 3_566
C2 N2 H2N 113(2) .
C7 N3 C9 109.3(5) .
C7 S1 C8 89.2(3) .
H1V O1 H1W 103(4) .
H2V O2 H2W 102(4) .

loop_
_geom_bond_atom_site_label_1
_geom_bond_atom_site_label_2
_geom_bond_distance
_geom_bond_site_symmetry_2
C1 N1 1.466(5) .
C1 C2 1.513(6) .
C1 H1A 0.97 .
C1 H1B 0.97 .
C2 N2 1.474(5) .
C2 H2A 0.97 .
C2 2B 0.97 .
C3 N2 1.458(5) 3_566
C3 C4 1.499(5) .
C3 H3A 0.97 .
C3 H3B 0.97 .
C4 C5 1.511(5) .
C4 H4A 0.97 .
C4 H4B 0.97 .
C5 N1 1.468(5) .
C5 H5A 0.97 .
C5 H5B 0.97 .
C6 N1 1.457(5) .
C6 C7 1.513(6) .
C6 H6A 0.97 .
C6 H6B 0.97 .
C7 N3 1.294(5) .
C7 S1 1.697(5) .
C8 C9 1.318(7) .
C8 S1 1.697(6) .
C8 H8 0.93 .
C9 N3 1.381(6) .
C9 H9 0.93 .
N2 C3 1.458(5) 3_566
N2 H2N 0.885(19) .
O1 H1V 0.823(19) .
O1 H1W 0.814(19) .
O2 H2V 0.837(19) .
O2 H2W 0.816(19) .

loop_
_geom_hbond_atom_site_label_D
_geom_hbond_atom_site_label_H
_geom_hbond_atom_site_label_A
_geom_hbond_distance_DH
_geom_hbond_distance_HA
_geom_hbond_distance_DA
_geom_hbond_angle_DHA
_geom_hbond_site_symmetry_A
N2 H2N S1 0.885(19) 3.00(4) 3.565(4) 124(4) .
O1 H1V N3 0.823(19) 2.08(2) 2.883(6) 167(5) .
O1 H1W O2 0.814(19) 2.01(3) 2.806(5) 165(6) .
O2 H2V N2 0.837(19) 2.05(3) 2.816(6) 153(5) 3_666
O2 H2W O1 0.816(19) 2.02(2) 2.807(6) 160(6) 4_566
